data_7705692
loop_
_publ_author_name
'Westwater, Bradley'
'Lloyd, Hayleigh J.'
'Vitorica-Yrezabal, Inigo J'
'Fong, Angela'
'McMaster, Patrick'
'Sloan, Martin'
'Coaker, Brian M.'
'Pulham, Colin R.'
'Portius, Peter'

_publ_section_title
;
 Synthesis and characterization of the mixed-ligand coordination polymer
 Cu<sub>3</sub>Cl(N<sub>4</sub>C-NO<sub>2</sub>)<sub>2</sub>.
;
_journal_issue 42
_journal_name_full 'Dalton transactions (Cambridge, England : 2003)'
_journal_page_first 14975
_journal_page_last 14984
_journal_paper_doi 10.1039/d0dt03077e
_journal_volume 49
_journal_year 2020
_chemical_formula_moiety '0.5(C2 H8 N10 Na2 O8), 2(H2 O)'
_chemical_formula_sum 'C H8 N5 Na O6'
_chemical_formula_weight 209.11
_chemical_name_systematic 'Sodium nitrotetrazolate tetrahydrate'
_space_group_crystal_system monoclinic
_space_group_IT_number 15
_space_group_name_Hall '-C 2yc'
_space_group_name_H-M_alt 'C 1 2/c 1'
_atom_sites_solution_hydrogens difmap
_atom_sites_solution_primary dual
_audit_creation_date 2019-11-28
_audit_creation_method
;
Olex2 1.2
(compiled 2018.05.29 svn.r3508 for OlexSys, GUI svn.r5506)
;
_audit_update_record
;
2019-11-28 deposited with the CCDC.	2020-10-14 downloaded from the CCDC.
;
_cell_angle_alpha 90
_cell_angle_beta 100.282(2)
_cell_angle_gamma 90
_cell_formula_units_Z 4
_cell_length_a 17.7189(10)
_cell_length_b 3.5053(2)
_cell_length_c 13.3457(8)
_cell_measurement_reflns_used 6147
_cell_measurement_temperature 100
_cell_measurement_theta_max 66.75
_cell_measurement_theta_min 3.37
_cell_volume 815.59(8)
_computing_cell_refinement 'SAINT V8.38A (Bruker, 2017)'
_computing_data_reduction 'SAINT V8.38A (Bruker, 2017)'
_computing_molecular_graphics 'Olex2 (Dolomanov et al., 2009)'
_computing_publication_material 'Olex2 (Dolomanov et al., 2009)'
_computing_structure_refinement 'XL (Sheldrick, 2008)'
_computing_structure_solution 'XT (Sheldrick, 2015)'
_diffrn_ambient_temperature 99.97
_diffrn_measured_fraction_theta_full 0.987
_diffrn_measured_fraction_theta_max 0.987
_diffrn_measurement_device_type 'Bruker APEX-II CCD'
_diffrn_measurement_method '\f and \w scans'
_diffrn_radiation_type CuK\a
_diffrn_radiation_wavelength 1.54178
_diffrn_reflns_av_R_equivalents 0.0661
_diffrn_reflns_av_unetI/netI 0.0259
_diffrn_reflns_Laue_measured_fraction_full 0.987
_diffrn_reflns_Laue_measured_fraction_max 0.987
_diffrn_reflns_limit_h_max 20
_diffrn_reflns_limit_h_min -20
_diffrn_reflns_limit_k_max 4
_diffrn_reflns_limit_k_min -3
_diffrn_reflns_limit_l_max 15
_diffrn_reflns_limit_l_min -15
_diffrn_reflns_number 9009
_diffrn_reflns_point_group_measured_fraction_full 0.987
_diffrn_reflns_point_group_measured_fraction_max 0.987
_diffrn_reflns_theta_full 66.741
_diffrn_reflns_theta_max 66.741
_diffrn_reflns_theta_min 5.073
_diffrn_standards_number 0
_exptl_absorpt_coefficient_mu 1.925
_exptl_absorpt_correction_T_max 0.7528
_exptl_absorpt_correction_T_min 0.5275
_exptl_absorpt_correction_type multi-scan
_exptl_absorpt_process_details
'SADABS-2016/2 (Bruker,2016/2) was used for absorption correction. wR2(int) was 0.1391 before and 0.0946 after correction. The Ratio of minimum to maximum transmission is 0.7007. The \l/2 correction factor is Not present.'
_exptl_crystal_colour colourless
_exptl_crystal_colour_primary colourless
_exptl_crystal_density_diffrn 1.703
_exptl_crystal_description block
_exptl_crystal_F_000 432
_exptl_crystal_recrystallization_method 'Re-crystallisation from solvent: H2O'
_exptl_crystal_size_max 0.345
_exptl_crystal_size_mid 0.21
_exptl_crystal_size_min 0.15
_refine_diff_density_max 0.298
_refine_diff_density_min -0.303
_refine_diff_density_rms 0.073
_refine_ls_extinction_method none
_refine_ls_goodness_of_fit_ref 1.181
_refine_ls_hydrogen_treatment mixed
_refine_ls_matrix_type full
_refine_ls_number_parameters 109
_refine_ls_number_reflns 710
_refine_ls_number_restraints 73
_refine_ls_restrained_S_all 1.125
_refine_ls_R_factor_all 0.0408
_refine_ls_R_factor_gt 0.0390
_refine_ls_shift/su_max 0.000
_refine_ls_shift/su_mean 0.000
_refine_ls_structure_factor_coef Fsqd
_refine_ls_weighting_details 'w=1/[\s^2^(Fo^2^)+(0.0517P)^2^+1.1521P] where P=(Fo^2^+2Fc^2^)/3'
_refine_ls_weighting_scheme calc
_refine_ls_wR_factor_gt 0.0993
_refine_ls_wR_factor_ref 0.1004
_reflns_Friedel_coverage 0.000
_reflns_number_gt 673
_reflns_number_total 710
_reflns_threshold_expression 'I > 2\s(I)'
_cod_data_source_file d0dt03077e2.cif
_cod_data_source_block ch1ppx451v_0m
_cod_depositor_comments 'Adding full bibliography for 7705692--7705693.cif.'
_cod_database_code 7705692
_shelx_shelxl_version_number 2014/7
_shelx_space_group_comment
;
The symmetry employed for this shelxl refinement is uniquely defined
by the following loop, which should always be used as a source of
symmetry information in preference to the above space-group names.
They are only intended as comments.
;
_shelx_estimated_absorpt_t_max 0.761
_shelx_estimated_absorpt_t_min 0.556
_olex2_refinement_description
;
1. Fixed Uiso
 At 1.5 times of:
  All O(H) groups
2. Restrained distances
 O3-H3B = O3-H3A
 0.87 with sigma of 0.02
 O4-H4B = O4-H4A
 0.87 with sigma of 0.02
3. Rigid body (RIGU) restrains
 All non-hydrogen atoms
 with sigma for 1-2 distances of 0.004 and sigma for 1-3 distances of 0.004
4. Others
 Fixed Sof: O1(0.5) O2(0.5) N1(0.5) N2(0.5) N3(0.5) N4(0.5) N5(0.5)
5.a Free rotating group:
 O4(H4A)
;
_olex2_exptl_crystal_mounting_method 'Mitigen microloop in fombin oil'
_olex2_submission_special_instructions 'No special instructions were received'

loop_
_space_group_symop_operation_xyz
'x, y, z'
'-x, y, -z+1/2'
'x+1/2, y+1/2, z'
'-x+1/2, y+1/2, -z+1/2'
'-x, -y, -z'
'x, -y, z-1/2'
'-x+1/2, -y+1/2, -z'
'x+1/2, -y+1/2, z-1/2'

loop_
_atom_site_label
_atom_site_type_symbol
_atom_site_fract_x
_atom_site_fract_y
_atom_site_fract_z
_atom_site_U_iso_or_equiv
_atom_site_adp_type
_atom_site_occupancy
_atom_site_site_symmetry_order
_atom_site_calc_flag
_atom_site_refinement_flags_posn
_atom_site_refinement_flags_adp
_atom_site_refinement_flags_occupancy
_atom_site_disorder_assembly
_atom_site_disorder_group
Na1 Na 0.7500 0.2500 0.5000 0.0116(3) Uani 1 2 d S TU P . .
O1 O 0.8852(5) 0.232(3) 0.5126(7) 0.0168(18) Uani 0.5 1 d . U . A -1
O2 O 0.4564(4) -0.050(2) 0.6510(4) 0.0192(14) Uani 0.5 1 d . U . B -1
O3 O 0.74998(7) 0.7476(3) 0.62075(10) 0.0128(4) Uani 1 1 d D U . . .
H3A H 0.7859(12) 0.800(7) 0.6687(16) 0.024(6) Uiso 1 1 d D . . . .
H3B H 0.7124(16) 0.709(11) 0.652(3) 0.066(11) Uiso 1 1 d D . . . .
N1 N 0.6025(7) 0.217(4) 0.4648(8) 0.0101(15) Uani 0.5 1 d . U . A -1
N2 N 0.56574(16) 0.1652(9) 0.5438(2) 0.0098(6) Uani 0.5 1 d . U . A -1
N3 N 0.49383(16) -0.0633(9) 0.4012(2) 0.0101(6) Uani 0.5 1 d . U . A -1
N4 N 0.5593(4) 0.079(3) 0.3793(7) 0.0123(13) Uani 0.5 1 d . U . A -1
N5 N 0.4426(3) -0.1139(10) 0.5588(4) 0.0106(7) Uani 0.5 1 d . U . B -1
C1 C 0.5000 0.0000 0.5000 0.0085(5) Uani 1 2 d S TU P . .
O4 O 0.63351(7) 0.5186(4) 0.72616(9) 0.0143(4) Uani 1 1 d D U . . .
H4A H 0.6009 0.3750 0.6866 0.021 Uiso 1 1 d DG . . . .
H4B H 0.6055(14) 0.677(7) 0.749(2) 0.034(7) Uiso 1 1 d D . . . .

loop_
_atom_site_aniso_label
_atom_site_aniso_U_11
_atom_site_aniso_U_22
_atom_site_aniso_U_33
_atom_site_aniso_U_23
_atom_site_aniso_U_13
_atom_site_aniso_U_12
Na1 0.0162(6) 0.0083(6) 0.0111(5) 0.0005(3) 0.0045(4) -0.0006(4)
O1 0.009(3) 0.018(3) 0.023(4) -0.004(2) 0.003(2) -0.003(2)
O2 0.022(3) 0.023(2) 0.013(3) -0.003(2) 0.007(2) -0.001(2)
O3 0.0144(7) 0.0142(8) 0.0108(7) -0.0005(5) 0.0049(5) -0.0018(5)
N1 0.008(3) 0.012(4) 0.010(3) -0.001(2) 0.003(3) -0.004(2)
N2 0.0116(14) 0.0078(15) 0.0104(14) 0.0013(11) 0.0031(11) -0.0001(11)
N3 0.0073(14) 0.0113(15) 0.0118(14) -0.0017(11) 0.0020(11) -0.0011(11)
N4 0.011(3) 0.018(3) 0.008(3) 0.004(3) 0.003(3) -0.0047(19)
N5 0.013(2) 0.0044(18) 0.016(2) 0.0031(14) 0.0055(17) 0.0024(15)
C1 0.0090(11) 0.0072(12) 0.0104(12) -0.0003(9) 0.0048(9) 0.0014(9)
O4 0.0160(7) 0.0157(8) 0.0116(7) -0.0015(5) 0.0033(5) -0.0005(5)

loop_
_atom_type_symbol
_atom_type_description
_atom_type_scat_dispersion_real
_atom_type_scat_dispersion_imag
_atom_type_scat_source
C C 0.0181 0.0091 'International Tables Vol C Tables 4.2.6.8 and 6.1.1.4'
H H 0.0000 0.0000 'International Tables Vol C Tables 4.2.6.8 and 6.1.1.4'
N N 0.0311 0.0180 'International Tables Vol C Tables 4.2.6.8 and 6.1.1.4'
Na Na 0.1353 0.1239 'International Tables Vol C Tables 4.2.6.8 and 6.1.1.4'
O O 0.0492 0.0322 'International Tables Vol C Tables 4.2.6.8 and 6.1.1.4'

loop_
_geom_angle_atom_site_label_1
_geom_angle_atom_site_label_2
_geom_angle_atom_site_label_3
_geom_angle
_geom_angle_site_symmetry_1
_geom_angle_site_symmetry_3
_geom_angle_publ_flag
Na1 Na1 Na1 180.0 1_545 1_565 ?
O1 Na1 Na1 88.5(3) . 1_545 ?
O1 Na1 Na1 91.5(3) . 1_565 ?
O1 Na1 O3 93.1(3) . 1_545 ?
O1 Na1 O3 86.9(3) . 7_666 ?
O1 Na1 O3 95.4(2) . . ?
O1 Na1 O3 84.6(2) . 7_656 ?
O1 Na1 N1 172.4(4) . . ?
O3 Na1 Na1 42.74(3) . 1_565 ?
O3 Na1 Na1 137.26(3) . 1_545 ?
O3 Na1 Na1 137.26(3) 7_656 1_565 ?
O3 Na1 Na1 137.54(3) 7_666 1_545 ?
O3 Na1 Na1 137.54(3) 1_545 1_565 ?
O3 Na1 Na1 42.46(3) 7_666 1_565 ?
O3 Na1 Na1 42.74(3) 7_656 1_545 ?
O3 Na1 Na1 42.46(3) 1_545 1_545 ?
O3 Na1 O3 180.0 . 7_656 ?
O3 Na1 O3 94.80(5) . 1_545 ?
O3 Na1 O3 180.0 7_666 1_545 ?
O3 Na1 O3 85.20(5) . 7_666 ?
O3 Na1 O3 85.20(5) 7_656 1_545 ?
O3 Na1 O3 94.80(5) 7_656 7_666 ?
O3 Na1 N1 88.1(3) 7_656 . ?
O3 Na1 N1 91.9(2) . . ?
O3 Na1 N1 91.9(3) 7_666 . ?
O3 Na1 N1 88.1(3) 1_545 . ?
N1 Na1 Na1 92.6(3) . 1_565 ?
N1 Na1 Na1 87.4(3) . 1_545 ?
Na1 O3 Na1 94.80(5) . 1_565 ?
N2 N1 Na1 118.8(6) . . ?
N4 N1 Na1 125.2(9) . . ?
N4 N1 N2 109.4(10) . . ?
C1 N2 N1 102.9(5) . . ?
C1 N3 N4 103.5(4) . . ?
N3 N4 N1 109.4(9) . . ?
O2 N5 C1 117.3(5) . . ?
N2 C1 N5 121.6(3) . . ?
N3 C1 N2 114.73(18) . . ?
N3 C1 N5 123.6(3) . . ?

loop_
_geom_bond_atom_site_label_1
_geom_bond_atom_site_label_2
_geom_bond_distance
_geom_bond_site_symmetry_2
_geom_bond_publ_flag
Na1 Na1 3.50530(19) 1_565 ?
Na1 Na1 3.5053(2) 1_545 ?
Na1 O1 2.372(10) . ?
Na1 O3 2.3747(13) . ?
Na1 O3 2.3872(13) 1_545 ?
Na1 O3 2.3747(13) 7_656 ?
Na1 O3 2.3872(13) 7_666 ?
Na1 N1 2.573(12) . ?
O2 N5 1.231(7) . ?
O3 Na1 2.3872(12) 1_565 ?
N1 N2 1.347(13) . ?
N1 N4 1.346(11) . ?
N2 C1 1.338(3) . ?
N3 N4 1.342(9) . ?
N3 C1 1.322(3) . ?
N5 C1 1.447(4) . ?

loop_
_geom_hbond_atom_site_label_D
_geom_hbond_atom_site_label_H
_geom_hbond_atom_site_label_A
_geom_hbond_distance_DH
_geom_hbond_distance_HA
_geom_hbond_distance_DA
_geom_hbond_angle_DHA
_geom_hbond_site_symmetry_A
O3 H3A O4 0.839(18) 1.969(18) 2.7988(18) 170(3) 4_656
O3 H3B O4 0.858(19) 1.97(2) 2.8139(18) 169(4) .
O4 H4A N2 0.87 2.03 2.803(3) 146.8 .
